data_4031963
loop_
_publ_author_name
'Gayakhe, Vijay'
'Ardhapure, Ajaykumar'
'Kapdi, Anant R.'
'Sanghvi, Yogesh S.'
'Serrano, Jose Luis'
'Garc\'ia, Luis'
'P\'erez, Jose'
'Garc\'ia, Joaqu\'im'
'S\'anchez, Gregorio'
'Fischer, Christian'
'Schulzke, Carola'

_publ_section_title
;
 Water-Soluble Pd-Imidate Complexes: Broadly Applicable Catalysts for the
 Synthesis of Chemically Modified Nucleosides via Pd-Catalyzed
 Cross-Coupling.
;
_journal_issue 7
_journal_name_full 'The Journal of organic chemistry'
_journal_page_first 2713
_journal_page_last 2729
_journal_paper_doi 10.1021/acs.joc.5b02475
_journal_volume 81
_journal_year 2016
_chemical_absolute_configuration unk
_chemical_formula_moiety 'C21 H20 N2 O5, 2(H2 O)'
_chemical_formula_sum 'C21 H24 N2 O7'
_chemical_formula_weight 416.42
_chemical_name_systematic
;
 ?
;
_space_group_crystal_system orthorhombic
_space_group_IT_number 20
_space_group_name_Hall 'C 2c 2'
_space_group_name_H-M_alt 'C 2 2 21'
_symmetry_space_group_name_Hall 'C 2c 2'
_symmetry_space_group_name_H-M 'C 2 2 21'
_atom_sites_solution_hydrogens mixed
_audit_creation_method SHELXL-2013
_cell_angle_alpha 90
_cell_angle_beta 90
_cell_angle_gamma 90
_cell_formula_units_Z 8
_cell_length_a 8.503(2)
_cell_length_b 19.136(4)
_cell_length_c 24.138(5)
_cell_measurement_reflns_used 41287
_cell_measurement_temperature 170(2)
_cell_measurement_theta_max 58.7
_cell_measurement_theta_min 6.4
_cell_volume 3927.6(15)
_computing_structure_refinement 'SHELXL-2013 (Sheldrick, 2013)'
_diffrn_ambient_temperature 170(2)
_diffrn_measured_fraction_theta_full 0.994
_diffrn_measured_fraction_theta_max 0.988
_diffrn_measurement_device_type 'STOE IPDS2T'
_diffrn_measurement_method \w
_diffrn_radiation_type MoK\a
_diffrn_radiation_wavelength 0.71073
_diffrn_reflns_av_R_equivalents 0.1049
_diffrn_reflns_av_unetI/netI 0.0615
_diffrn_reflns_laue_measured_fraction_full 0.994
_diffrn_reflns_laue_measured_fraction_max 0.988
_diffrn_reflns_limit_h_max 11
_diffrn_reflns_limit_h_min -11
_diffrn_reflns_limit_k_max 24
_diffrn_reflns_limit_k_min -26
_diffrn_reflns_limit_l_max 33
_diffrn_reflns_limit_l_min -27
_diffrn_reflns_number 20628
_diffrn_reflns_point_group_measured_fraction_full 0.996
_diffrn_reflns_point_group_measured_fraction_max 0.987
_diffrn_reflns_theta_full 25.242
_diffrn_reflns_theta_max 29.264
_diffrn_reflns_theta_min 3.308
_diffrn_source 'fine-focus sealed tube'
_exptl_absorpt_coefficient_mu 0.107
_exptl_absorpt_correction_type none
_exptl_crystal_colour colourless
_exptl_crystal_density_diffrn 1.408
_exptl_crystal_description block
_exptl_crystal_F_000 1760
_exptl_crystal_size_max 0.466
_exptl_crystal_size_mid 0.429
_exptl_crystal_size_min 0.387
_refine_diff_density_max 0.323
_refine_diff_density_min -0.326
_refine_diff_density_rms 0.055
_refine_ls_abs_structure_details
;
 Flack x determined using 1923 quotients [(I+)-(I-)]/[(I+)+(I-)]
 (Parsons and Flack (2004), Acta Cryst. A60, s61).
;
_refine_ls_extinction_method none
_refine_ls_goodness_of_fit_ref 1.001
_refine_ls_hydrogen_treatment mixed
_refine_ls_matrix_type full
_refine_ls_number_parameters 287
_refine_ls_number_reflns 5300
_refine_ls_number_restraints 7
_refine_ls_restrained_S_all 1.001
_refine_ls_R_factor_all 0.0518
_refine_ls_R_factor_gt 0.0458
_refine_ls_shift/su_max 0.000
_refine_ls_shift/su_mean 0.000
_refine_ls_structure_factor_coef Fsqd
_refine_ls_weighting_details 'w=1/[\s^2^(Fo^2^)+(0.0753P)^2^+0.4381P] where P=(Fo^2^+2Fc^2^)/3'
_refine_ls_weighting_scheme calc
_refine_ls_wR_factor_gt 0.1119
_refine_ls_wR_factor_ref 0.1179
_reflns_Friedel_coverage 0.797
_reflns_friedel_fraction_full 0.999
_reflns_friedel_fraction_max 0.986
_reflns_number_gt 4727
_reflns_number_total 5300
_reflns_threshold_expression 'I > 2\s(I)'
_cod_data_source_file jo5b02475_si_003.cif
_cod_data_source_block shelx
_cod_database_code 4031963
_shelx_space_group_comment
;
The symmetry employed for this shelxl refinement is uniquely defined
by the following loop, which should always be used as a source of
symmetry information in preference to the above space-group names.
They are only intended as comments.
;
_shelx_estimated_absorpt_t_min 0.952
_shelx_estimated_absorpt_t_max 0.960
_shelxl_version_number 2013-3

loop_
_space_group_symop_operation_xyz
'x, y, z'
'-x, -y, z+1/2'
'x, -y, -z'
'-x, y, -z+1/2'
'x+1/2, y+1/2, z'
'-x+1/2, -y+1/2, z+1/2'
'x+1/2, -y+1/2, -z'
'-x+1/2, y+1/2, -z+1/2'

loop_
_atom_site_label
_atom_site_type_symbol
_atom_site_fract_x
_atom_site_fract_y
_atom_site_fract_z
_atom_site_U_iso_or_equiv
_atom_site_adp_type
_atom_site_occupancy
_atom_site_site_symmetry_order
_atom_site_calc_flag
_atom_site_refinement_flags_posn
_atom_site_refinement_flags_adp
O1 O 0.6011(2) 0.13362(9) 0.20601(7) 0.0298(3) Uani 1 1 d . .
H1 H 0.6644 0.1243 0.2317 0.045 Uiso 1 1 calc R U
O2 O 0.8871(2) 0.07235(8) 0.06459(7) 0.0269(3) Uani 1 1 d . .
H2O H 0.8797 0.0286 0.0649 0.040 Uiso 1 1 calc R U
O3 O 0.55480(16) 0.13186(7) 0.08582(6) 0.0213(3) Uani 1 1 d . .
O4 O 0.6327(2) 0.27749(8) -0.01984(6) 0.0274(3) Uani 1 1 d . .
O5 O 0.3469(2) 0.43407(8) 0.07729(7) 0.0295(3) Uani 1 1 d . .
N1 N 0.5790(2) 0.25205(9) 0.07078(7) 0.0219(3) Uani 1 1 d . .
N2 N 0.4859(2) 0.35343(9) 0.03056(8) 0.0224(3) Uani 1 1 d . .
H2N H 0.470(4) 0.3778(16) 0.0013(14) 0.027 Uiso 1 1 d . U
C1 C 0.5729(2) 0.07219(11) 0.17388(9) 0.0249(4) Uani 1 1 d . .
H1A H 0.4582 0.0639 0.1714 0.030 Uiso 1 1 calc R U
H1B H 0.6209 0.0315 0.1927 0.030 Uiso 1 1 calc R U
C2 C 0.6401(2) 0.07843(10) 0.11617(8) 0.0201(4) Uani 1 1 d . .
H2 H 0.6266 0.0327 0.0967 0.024 Uiso 1 1 calc R U
C3 C 0.8136(2) 0.10013(10) 0.11265(9) 0.0203(4) Uani 1 1 d . .
H3 H 0.8724 0.0874 0.1471 0.024 Uiso 1 1 calc R U
C4 C 0.8040(2) 0.17859(10) 0.10504(9) 0.0217(4) Uani 1 1 d . .
H4A H 0.8996 0.1973 0.0869 0.026 Uiso 1 1 calc R U
H4B H 0.7876 0.2029 0.1408 0.026 Uiso 1 1 calc R U
C5 C 0.6605(2) 0.18493(10) 0.06762(8) 0.0202(4) Uani 1 1 d . .
H5 H 0.6919 0.1756 0.0284 0.024 Uiso 1 1 calc R U
C6 C 0.5098(3) 0.27190(11) 0.11979(9) 0.0228(4) Uani 1 1 d . .
H6 H 0.5204 0.2419 0.1509 0.027 Uiso 1 1 calc R U
C7 C 0.4276(3) 0.33182(10) 0.12600(9) 0.0224(4) Uani 1 1 d . .
C8 C 0.4152(2) 0.37789(10) 0.07811(9) 0.0222(4) Uani 1 1 d . .
C9 C 0.5711(2) 0.29304(10) 0.02400(9) 0.0212(4) Uani 1 1 d . .
C10 C 0.3528(3) 0.35002(11) 0.17925(9) 0.0250(4) Uani 1 1 d . .
C11 C 0.2879(3) 0.29783(12) 0.21250(10) 0.0304(5) Uani 1 1 d . .
H11 H 0.2856 0.2510 0.1995 0.037 Uiso 1 1 calc R U
C12 C 0.2270(3) 0.31334(12) 0.26420(10) 0.0327(5) Uani 1 1 d . .
H12 H 0.1830 0.2770 0.2860 0.039 Uiso 1 1 calc R U
C13 C 0.2290(3) 0.38129(12) 0.28487(9) 0.0278(4) Uani 1 1 d . .
C14 C 0.2891(3) 0.43355(11) 0.25090(10) 0.0284(4) Uani 1 1 d . .
H14 H 0.2889 0.4805 0.2636 0.034 Uiso 1 1 calc R U
C15 C 0.3494(3) 0.41841(11) 0.19880(9) 0.0276(4) Uani 1 1 d . .
H15 H 0.3887 0.4552 0.1763 0.033 Uiso 1 1 calc R U
C16 C 0.1759(3) 0.39703(12) 0.34201(9) 0.0291(5) Uani 1 1 d . .
C17 C 0.0607(3) 0.35693(14) 0.36769(11) 0.0360(5) Uani 1 1 d . .
H17 H 0.0105 0.3205 0.3477 0.043 Uiso 1 1 calc R U
C18 C 0.0183(4) 0.36960(15) 0.42224(12) 0.0411(6) Uani 1 1 d . .
H18 H -0.0608 0.3418 0.4392 0.049 Uiso 1 1 calc R U
C19 C 0.0901(4) 0.42227(15) 0.45223(11) 0.0396(6) Uani 1 1 d . .
H19 H 0.0620 0.4301 0.4898 0.047 Uiso 1 1 calc R U
C20 C 0.2035(4) 0.46363(15) 0.42705(11) 0.0390(6) Uani 1 1 d . .
H20 H 0.2520 0.5005 0.4471 0.047 Uiso 1 1 calc R U
C21 C 0.2457(3) 0.45088(14) 0.37245(10) 0.0332(5) Uani 1 1 d . .
H21 H 0.3235 0.4793 0.3554 0.040 Uiso 1 1 calc R U
O11 O 0.2265(2) 0.14908(12) 0.11745(8) 0.0400(4) Uani 1 1 d D .
H11O H 0.189(4) 0.170(2) 0.0886(15) 0.060 Uiso 1 1 d D U
H11P H 0.320(4) 0.144(2) 0.1056(17) 0.060 Uiso 1 1 d D U
O12 O 0.8546(3) 0.11545(15) 0.27378(10) 0.0559(6) Uani 1 1 d D .
H12O H 0.835(6) 0.128(3) 0.3080(14) 0.084 Uiso 1 1 d D U
H12P H 0.903(6) 0.152(2) 0.265(2) 0.084 Uiso 1 1 d D U

loop_
_atom_site_aniso_label
_atom_site_aniso_U_11
_atom_site_aniso_U_22
_atom_site_aniso_U_33
_atom_site_aniso_U_23
_atom_site_aniso_U_13
_atom_site_aniso_U_12
O1 0.0308(7) 0.0373(9) 0.0212(7) -0.0010(6) 0.0025(6) 0.0016(7)
O2 0.0353(8) 0.0168(6) 0.0286(8) 0.0034(6) 0.0131(6) 0.0049(6)
O3 0.0224(6) 0.0188(7) 0.0226(7) 0.0035(5) -0.0040(5) 0.0007(5)
O4 0.0378(8) 0.0240(7) 0.0204(7) 0.0036(6) 0.0052(6) 0.0043(6)
O5 0.0406(8) 0.0178(7) 0.0301(8) 0.0046(6) 0.0013(7) 0.0086(6)
N1 0.0301(8) 0.0165(7) 0.0190(8) 0.0016(6) 0.0011(7) 0.0055(7)
N2 0.0307(8) 0.0168(8) 0.0196(8) 0.0046(6) -0.0015(7) 0.0026(6)
C1 0.0235(9) 0.0268(10) 0.0244(10) 0.0076(8) 0.0028(8) 0.0012(8)
C2 0.0218(8) 0.0167(8) 0.0218(9) 0.0034(7) -0.0010(7) 0.0018(7)
C3 0.0218(8) 0.0184(8) 0.0208(9) 0.0026(7) 0.0026(7) 0.0030(7)
C4 0.0221(8) 0.0184(9) 0.0246(10) 0.0002(7) 0.0010(7) 0.0000(7)
C5 0.0257(9) 0.0158(8) 0.0192(9) 0.0015(6) 0.0022(7) 0.0030(7)
C6 0.0297(9) 0.0201(9) 0.0188(9) 0.0034(7) 0.0005(8) 0.0049(7)
C7 0.0292(9) 0.0180(9) 0.0200(9) 0.0003(7) 0.0001(7) 0.0039(7)
C8 0.0269(9) 0.0164(8) 0.0233(9) 0.0007(7) -0.0013(8) 0.0015(7)
C9 0.0254(9) 0.0176(8) 0.0205(9) 0.0018(7) -0.0011(7) -0.0001(7)
C10 0.0336(10) 0.0210(9) 0.0203(9) 0.0021(7) 0.0014(8) 0.0086(8)
C11 0.0442(12) 0.0196(9) 0.0275(11) 0.0014(8) 0.0056(10) 0.0071(9)
C12 0.0464(13) 0.0251(11) 0.0267(11) 0.0053(8) 0.0063(10) 0.0067(9)
C13 0.0342(10) 0.0267(10) 0.0225(10) 0.0020(8) 0.0012(9) 0.0118(8)
C14 0.0397(11) 0.0222(9) 0.0232(9) -0.0011(8) 0.0005(9) 0.0095(9)
C15 0.0387(11) 0.0205(9) 0.0236(10) 0.0027(7) 0.0013(9) 0.0058(8)
C16 0.0364(11) 0.0279(11) 0.0230(10) 0.0034(8) 0.0021(9) 0.0141(9)
C17 0.0425(12) 0.0330(12) 0.0323(12) 0.0018(9) 0.0062(10) 0.0083(10)
C18 0.0517(15) 0.0362(13) 0.0354(13) 0.0048(10) 0.0135(11) 0.0088(11)
C19 0.0514(15) 0.0427(14) 0.0246(11) 0.0011(10) 0.0084(10) 0.0142(12)
C20 0.0484(14) 0.0427(14) 0.0260(12) -0.0042(10) 0.0013(10) 0.0115(12)
C21 0.0386(12) 0.0361(12) 0.0250(11) 0.0003(9) 0.0035(9) 0.0096(9)
O11 0.0283(8) 0.0591(12) 0.0325(9) 0.0132(9) -0.0001(7) 0.0080(8)
O12 0.0569(13) 0.0701(16) 0.0408(12) -0.0075(11) 0.0075(11) 0.0169(12)

loop_
_atom_type_symbol
_atom_type_description
_atom_type_scat_dispersion_real
_atom_type_scat_dispersion_imag
_atom_type_scat_source
C C 0.0033 0.0016 'International Tables Vol C Tables 4.2.6.8 and 6.1.1.4'
H H 0.0000 0.0000 'International Tables Vol C Tables 4.2.6.8 and 6.1.1.4'
N N 0.0061 0.0033 'International Tables Vol C Tables 4.2.6.8 and 6.1.1.4'
O O 0.0106 0.0060 'International Tables Vol C Tables 4.2.6.8 and 6.1.1.4'

loop_
_geom_angle_atom_site_label_1
_geom_angle_atom_site_label_2
_geom_angle_atom_site_label_3
_geom_angle
C1 O1 H1 109.5
C3 O2 H2O 109.5
C5 O3 C2 110.01(14)
C6 N1 C9 121.82(17)
C6 N1 C5 119.38(17)
C9 N1 C5 118.78(17)
C9 N2 C8 127.75(18)
C9 N2 H2N 116(2)
C8 N2 H2N 116(2)
O1 C1 C2 111.85(17)
O1 C1 H1A 109.2
C2 C1 H1A 109.2
O1 C1 H1B 109.2
C2 C1 H1B 109.2
H1A C1 H1B 107.9
O3 C2 C1 109.40(16)
O3 C2 C3 105.17(15)
C1 C2 C3 115.84(17)
O3 C2 H2 108.7
C1 C2 H2 108.7
C3 C2 H2 108.7
O2 C3 C4 107.21(16)
O2 C3 C2 111.50(17)
C4 C3 C2 102.87(16)
O2 C3 H3 111.6
C4 C3 H3 111.6
C2 C3 H3 111.6
C3 C4 C5 101.20(16)
C3 C4 H4A 111.5
C5 C4 H4A 111.5
C3 C4 H4B 111.5
C5 C4 H4B 111.5
H4A C4 H4B 109.3
O3 C5 N1 108.14(16)
O3 C5 C4 105.40(15)
N1 C5 C4 114.76(17)
O3 C5 H5 109.5
N1 C5 H5 109.5
C4 C5 H5 109.5
C7 C6 N1 123.46(19)
C7 C6 H6 118.3
N1 C6 H6 118.3
C6 C7 C8 117.57(19)
C6 C7 C10 121.32(18)
C8 C7 C10 121.11(18)
O5 C8 N2 119.52(19)
O5 C8 C7 125.4(2)
N2 C8 C7 115.06(18)
O4 C9 N2 122.20(19)
O4 C9 N1 123.52(19)
N2 C9 N1 114.28(18)
C15 C10 C11 118.0(2)
C15 C10 C7 121.75(19)
C11 C10 C7 120.16(19)
C12 C11 C10 120.9(2)
C12 C11 H11 119.6
C10 C11 H11 119.6
C11 C12 C13 121.3(2)
C11 C12 H12 119.4
C13 C12 H12 119.4
C14 C13 C12 117.7(2)
C14 C13 C16 121.0(2)
C12 C13 C16 121.3(2)
C15 C14 C13 121.3(2)
C15 C14 H14 119.3
C13 C14 H14 119.3
C14 C15 C10 120.7(2)
C14 C15 H15 119.6
C10 C15 H15 119.6
C17 C16 C21 118.1(2)
C17 C16 C13 121.2(2)
C21 C16 C13 120.6(2)
C18 C17 C16 120.7(3)
C18 C17 H17 119.7
C16 C17 H17 119.7
C19 C18 C17 120.7(3)
C19 C18 H18 119.7
C17 C18 H18 119.7
C18 C19 C20 119.6(2)
C18 C19 H19 120.2
C20 C19 H19 120.2
C19 C20 C21 119.7(3)
C19 C20 H20 120.2
C21 C20 H20 120.2
C20 C21 C16 121.3(3)
C20 C21 H21 119.4
C16 C21 H21 119.4
H11O O11 H11P 98(3)
H12O O12 H12P 96(4)

loop_
_geom_bond_atom_site_label_1
_geom_bond_atom_site_label_2
_geom_bond_distance
O1 C1 1.429(3)
O1 H1 0.8400
O2 C3 1.421(2)
O2 H2O 0.8400
O3 C5 1.425(2)
O3 C2 1.452(2)
O4 C9 1.218(3)
O5 C8 1.222(2)
N1 C6 1.375(3)
N1 C9 1.377(3)
N1 C5 1.461(2)
N2 C9 1.373(3)
N2 C8 1.378(3)
N2 H2N 0.86(3)
C1 C2 1.510(3)
C1 H1A 0.9900
C1 H1B 0.9900
C2 C3 1.535(3)
C2 H2 1.0000
C3 C4 1.515(3)
C3 H3 1.0000
C4 C5 1.523(3)
C4 H4A 0.9900
C4 H4B 0.9900
C5 H5 1.0000
C6 C7 1.351(3)
C6 H6 0.9500
C7 C8 1.458(3)
C7 C10 1.476(3)
C10 C15 1.391(3)
C10 C11 1.395(3)
C11 C12 1.383(3)
C11 H11 0.9500
C12 C13 1.393(3)
C12 H12 0.9500
C13 C14 1.390(3)
C13 C16 1.482(3)
C14 C15 1.389(3)
C14 H14 0.9500
C15 H15 0.9500
C16 C17 1.390(4)
C16 C21 1.398(4)
C17 C18 1.386(4)
C17 H17 0.9500
C18 C19 1.383(4)
C18 H18 0.9500
C19 C20 1.387(4)
C19 H19 0.9500
C20 C21 1.388(3)
C20 H20 0.9500
C21 H21 0.9500
O11 H11O 0.86(3)
O11 H11P 0.86(3)
O12 H12O 0.87(3)
O12 H12P 0.85(3)

loop_
_geom_torsion_atom_site_label_1
_geom_torsion_atom_site_label_2
_geom_torsion_atom_site_label_3
_geom_torsion_atom_site_label_4
_geom_torsion
C5 O3 C2 C1 121.67(17)
C5 O3 C2 C3 -3.4(2)
O1 C1 C2 O3 -66.8(2)
O1 C1 C2 C3 51.8(2)
O3 C2 C3 O2 -88.42(18)
C1 C2 C3 O2 150.66(17)
O3 C2 C3 C4 26.2(2)
C1 C2 C3 C4 -94.74(19)
O2 C3 C4 C5 80.19(19)
C2 C3 C4 C5 -37.49(19)
C2 O3 C5 N1 -144.05(16)
C2 O3 C5 C4 -20.9(2)
C6 N1 C5 O3 53.6(2)
C9 N1 C5 O3 -125.00(19)
C6 N1 C5 C4 -63.7(2)
C9 N1 C5 C4 117.7(2)
C3 C4 C5 O3 36.43(19)
C3 C4 C5 N1 155.29(16)
C9 N1 C6 C7 0.9(3)
C5 N1 C6 C7 -177.7(2)
N1 C6 C7 C8 -1.2(3)
N1 C6 C7 C10 178.7(2)
C9 N2 C8 O5 177.9(2)
C9 N2 C8 C7 -3.1(3)
C6 C7 C8 O5 -179.0(2)
C10 C7 C8 O5 1.1(4)
C6 C7 C8 N2 2.0(3)
C10 C7 C8 N2 -177.86(19)
C8 N2 C9 O4 -177.7(2)
C8 N2 C9 N1 2.8(3)
C6 N1 C9 O4 179.0(2)
C5 N1 C9 O4 -2.4(3)
C6 N1 C9 N2 -1.5(3)
C5 N1 C9 N2 177.08(18)
C6 C7 C10 C15 142.1(2)
C8 C7 C10 C15 -38.0(3)
C6 C7 C10 C11 -35.6(3)
C8 C7 C10 C11 144.3(2)
C15 C10 C11 C12 -2.2(4)
C7 C10 C11 C12 175.6(2)
C10 C11 C12 C13 -0.3(4)
C11 C12 C13 C14 2.3(4)
C11 C12 C13 C16 -174.9(2)
C12 C13 C14 C15 -1.8(4)
C16 C13 C14 C15 175.4(2)
C13 C14 C15 C10 -0.7(4)
C11 C10 C15 C14 2.7(3)
C7 C10 C15 C14 -175.0(2)
C14 C13 C16 C17 152.8(2)
C12 C13 C16 C17 -30.1(3)
C14 C13 C16 C21 -30.1(3)
C12 C13 C16 C21 147.0(3)
C21 C16 C17 C18 -0.9(4)
C13 C16 C17 C18 176.3(2)
C16 C17 C18 C19 -0.2(4)
C17 C18 C19 C20 1.2(4)
C18 C19 C20 C21 -1.2(4)
C19 C20 C21 C16 0.1(4)
C17 C16 C21 C20 0.9(4)
C13 C16 C21 C20 -176.3(2)
